data_2204220
loop_
_publ_author_name
'Ali, Hapipah'
'Yusof, M. Sukeri'
'Khamis, Nur Ashikin'
'Mardi, A. Sahali'
'Yamin, Bohari M.'

_publ_section_title
;
 2-Chloro-<i>N</i>-[<i>N</i>-(4-chlorobenzoyl)hydrazinocarbothioyl]benzamide
;
_journal_issue 9
_journal_name_full 'Acta Crystallographica Section E'
_journal_page_first o1656
_journal_page_last o1658
_journal_paper_doi 10.1107/S1600536804020525
_journal_volume 60
_journal_year 2004
_chemical_formula_iupac 'C15 H11 Cl2 N3 O2 S'
_chemical_formula_moiety 'C15 H11 Cl2 N3 O2 S'
_chemical_formula_sum 'C15 H11 Cl2 N3 O2 S'
_chemical_formula_weight 368.24
_chemical_name_systematic
;
2-Chloro-N-[N-(4-chlorobenzoyl)hydrazinocarbothioyl]benzamide
;
_space_group_IT_number 2
_symmetry_cell_setting triclinic
_symmetry_space_group_name_Hall '-P 1'
_symmetry_space_group_name_H-M 'P -1'
_atom_sites_solution_hydrogens geom
_atom_sites_solution_primary direct
_atom_sites_solution_secondary difmap
_audit_creation_method SHELXL97
_cell_angle_alpha 110.370(10)
_cell_angle_beta 104.620(10)
_cell_angle_gamma 96.570(10)
_cell_formula_units_Z 2
_cell_length_a 7.4980(10)
_cell_length_b 10.449(2)
_cell_length_c 11.861(2)
_cell_measurement_reflns_used 936
_cell_measurement_temperature 273(2)
_cell_measurement_theta_max 27.0
_cell_measurement_theta_min 1.9
_cell_volume 821.7(3)
_computing_cell_refinement 'SAINT (Siemens, 1996)'
_computing_data_collection 'SMART (Siemens, 1996)'
_computing_data_reduction SAINT
_computing_molecular_graphics SHELXTL
_computing_publication_material 'SHELXTL, PARST (Nardelli, 1995) and PLATON (Spek, 2003)'
_computing_structure_refinement SHELXTL
_computing_structure_solution 'SHELXTL (Sheldrick, 1997)'
_diffrn_ambient_temperature 273(2)
_diffrn_detector_area_resol_mean 83.66
_diffrn_measured_fraction_theta_full 0.99
_diffrn_measured_fraction_theta_max 0.99
_diffrn_measurement_device_type 'Bruker SMART APEX CCD area-detector'
_diffrn_measurement_method \w
_diffrn_radiation_monochromator graphite
_diffrn_radiation_source 'fine-focus sealed tube'
_diffrn_radiation_type MoK\a
_diffrn_radiation_wavelength 0.71073
_diffrn_reflns_av_R_equivalents 0.015
_diffrn_reflns_av_sigmaI/netI 0.016
_diffrn_reflns_limit_h_max 9
_diffrn_reflns_limit_h_min -9
_diffrn_reflns_limit_k_max 13
_diffrn_reflns_limit_k_min -13
_diffrn_reflns_limit_l_max 15
_diffrn_reflns_limit_l_min -15
_diffrn_reflns_number 9062
_diffrn_reflns_theta_full 27.0
_diffrn_reflns_theta_max 27.0
_diffrn_reflns_theta_min 1.9
_diffrn_standards_decay_% 0
_diffrn_standards_interval_count 0
_diffrn_standards_interval_time 0
_diffrn_standards_number 0
_exptl_absorpt_coefficient_mu 0.533
_exptl_absorpt_correction_T_max 0.914
_exptl_absorpt_correction_T_min 0.783
_exptl_absorpt_correction_type multi-scan
_exptl_absorpt_process_details '(SADABS; Sheldrick, 1996)'
_exptl_crystal_colour colourless
_exptl_crystal_density_diffrn 1.488
_exptl_crystal_density_meas ?
_exptl_crystal_density_method .
_exptl_crystal_description block
_exptl_crystal_F_000 376
_exptl_crystal_size_max 0.48
_exptl_crystal_size_mid 0.37
_exptl_crystal_size_min 0.17
_refine_diff_density_max 0.54
_refine_diff_density_min -0.45
_refine_ls_extinction_method none
_refine_ls_goodness_of_fit_ref 1.05
_refine_ls_hydrogen_treatment constr
_refine_ls_matrix_type full
_refine_ls_number_parameters 208
_refine_ls_number_reflns 3549
_refine_ls_number_restraints 0
_refine_ls_restrained_S_all 1.05
_refine_ls_R_factor_all 0.045
_refine_ls_R_factor_gt 0.040
_refine_ls_shift/su_max 0.000
_refine_ls_shift/su_mean 0.000
_refine_ls_structure_factor_coef Fsqd
_refine_ls_weighting_details 'calc w = 1/[\s^2^(Fo^2^)+(0.0581P)^2^+0.2898P] where P=(Fo^2^+2Fc^2^)/3'
_refine_ls_weighting_scheme calc
_refine_ls_wR_factor_gt 0.108
_refine_ls_wR_factor_ref 0.112
_reflns_number_gt 3216
_reflns_number_total 3549
_reflns_threshold_expression I>2\s(I)
_cod_data_source_file rn6021.cif
_cod_data_source_block I
_cod_depositor_comments
;
The following automatic conversions were performed:
'_symmetry_cell_setting' value 'Triclinic' changed to 'triclinic'
according to '/home/saulius/struct/CIF-dictionaries/cif_core.dic'
dictionary named 'cif_core.dic' version 2.4.1 from 2010-06-29.

Automatic conversion script
Id: cif_fix_enum 1527 2010-12-29 10:47:43Z saulius 

The following automatic conversions were performed:

'_symmetry_cell_setting' value 'Triclinic' changed to 'triclinic'
according to /home/saulius/struct/CIF-dictionaries/cif_core.dic
dictionary named 'cif_core.dic' version 2.4.1 from 2010-06-29.

Automatic conversion script
Id: cif_fix_values 1715 2011-07-08 13:25:40Z adriana 
;
_cod_original_sg_symbol_H-M P-1
_cod_database_code 2204220
_cod_database_fobs_code 2204220

loop_
_symmetry_equiv_pos_as_xyz
'x, y, z'
'-x, -y, -z'

loop_
_atom_site_label
_atom_site_fract_x
_atom_site_fract_y
_atom_site_fract_z
_atom_site_U_iso_or_equiv
_atom_site_adp_type
_atom_site_calc_flag
_atom_site_refinement_flags
_atom_site_occupancy
_atom_site_type_symbol
Cl1 -0.06292(11) 0.58378(7) 0.25233(6) 0.0819(2) Uani d . 1 Cl
Cl2 1.32032(8) 1.39958(7) 0.35832(6) 0.07327(19) Uani d . 1 Cl
S1 0.28522(6) 1.08971(5) 0.52002(4) 0.05016(15) Uani d . 1 S
O1 -0.01934(19) 0.83714(16) 0.09960(12) 0.0604(4) Uani d . 1 O
O2 0.40628(19) 1.07690(16) 0.12321(12) 0.0560(3) Uani d . 1 O
N1 0.0105(2) 0.91866(16) 0.31002(13) 0.0449(3) Uani d . 1 N
H1A -0.0518 0.9185 0.3617 0.054 Uiso calc R 1 H
N2 0.2808(2) 1.00622(17) 0.28151(14) 0.0484(4) Uani d . 1 N
H2A 0.2232 0.9597 0.2020 0.058 Uiso calc R 1 H
N3 0.4630(2) 1.08168(17) 0.31907(14) 0.0489(4) Uani d . 1 N
H3A 0.5371 1.1094 0.3954 0.059 Uiso calc R 1 H
C1 -0.4337(3) 0.7730(2) 0.1059(2) 0.0566(5) Uani d . 1 C
H1B -0.4313 0.8465 0.0787 0.068 Uiso calc R 1 H
C2 -0.6053(3) 0.6916(3) 0.0897(2) 0.0737(7) Uani d . 1 C
H2B -0.7181 0.7113 0.0529 0.088 Uiso calc R 1 H
C3 -0.6082(4) 0.5819(3) 0.1283(3) 0.0815(8) Uani d . 1 C
H3B -0.7234 0.5294 0.1196 0.098 Uiso calc R 1 H
C4 -0.4433(4) 0.5488(3) 0.1795(2) 0.0740(7) Uani d . 1 C
H4A -0.4462 0.4724 0.2027 0.089 Uiso calc R 1 H
C5 -0.2734(3) 0.6302(2) 0.19605(17) 0.0539(5) Uani d . 1 C
C6 -0.2661(3) 0.74443(18) 0.16245(15) 0.0437(4) Uani d . 1 C
C7 -0.0809(3) 0.83571(19) 0.18490(16) 0.0445(4) Uani d . 1 C
C8 0.1912(2) 1.00261(18) 0.36303(15) 0.0415(4) Uani d . 1 C
C9 0.5189(2) 1.10976(18) 0.22835(15) 0.0423(4) Uani d . 1 C
C10 0.7205(2) 1.18020(17) 0.26557(15) 0.0412(4) Uani d . 1 C
C11 0.8027(3) 1.16219(19) 0.16976(16) 0.0475(4) Uani d . 1 C
H11A 0.7317 1.1063 0.0863 0.057 Uiso calc R 1 H
C12 0.9887(3) 1.2267(2) 0.19768(18) 0.0515(4) Uani d . 1 C
H12A 1.0442 1.2140 0.1339 0.062 Uiso calc R 1 H
C13 1.0902(3) 1.30989(19) 0.32139(18) 0.0477(4) Uani d . 1 C
C14 1.0127(3) 1.3272(2) 0.41784(18) 0.0533(4) Uani d . 1 C
H14A 1.0849 1.3824 0.5012 0.064 Uiso calc R 1 H
C15 0.8276(3) 1.2621(2) 0.38984(17) 0.0510(4) Uani d . 1 C
H15A 0.7744 1.2732 0.4545 0.061 Uiso calc R 1 H

loop_
_atom_site_aniso_label
_atom_site_aniso_U_11
_atom_site_aniso_U_22
_atom_site_aniso_U_33
_atom_site_aniso_U_12
_atom_site_aniso_U_13
_atom_site_aniso_U_23
Cl1 0.1072(5) 0.0828(4) 0.0704(4) 0.0421(4) 0.0248(3) 0.0427(3)
Cl2 0.0501(3) 0.0782(4) 0.0798(4) -0.0058(3) 0.0179(3) 0.0253(3)
S1 0.0445(3) 0.0671(3) 0.0331(2) 0.0077(2) 0.01247(17) 0.0141(2)
O1 0.0542(8) 0.0831(10) 0.0340(6) -0.0002(7) 0.0169(6) 0.0139(6)
O2 0.0503(7) 0.0751(9) 0.0378(6) 0.0034(6) 0.0099(6) 0.0224(6)
N1 0.0426(8) 0.0567(9) 0.0343(7) 0.0068(6) 0.0170(6) 0.0143(6)
N2 0.0433(8) 0.0629(9) 0.0340(7) 0.0024(7) 0.0134(6) 0.0153(7)
N3 0.0403(8) 0.0660(10) 0.0373(7) 0.0020(7) 0.0112(6) 0.0204(7)
C1 0.0507(11) 0.0504(10) 0.0572(11) 0.0105(8) 0.0139(9) 0.0101(9)
C2 0.0470(11) 0.0755(15) 0.0732(15) 0.0067(10) 0.0188(10) 0.0017(12)
C3 0.0689(15) 0.0781(16) 0.0755(16) -0.0161(13) 0.0404(13) 0.0019(13)
C4 0.0984(19) 0.0609(13) 0.0629(14) -0.0029(12) 0.0429(13) 0.0188(11)
C5 0.0704(12) 0.0540(10) 0.0394(9) 0.0132(9) 0.0232(9) 0.0167(8)
C6 0.0484(9) 0.0433(9) 0.0339(8) 0.0070(7) 0.0160(7) 0.0075(7)
C7 0.0457(9) 0.0512(10) 0.0365(8) 0.0116(7) 0.0151(7) 0.0155(7)
C8 0.0416(8) 0.0495(9) 0.0362(8) 0.0126(7) 0.0149(7) 0.0174(7)
C9 0.0468(9) 0.0445(9) 0.0355(8) 0.0095(7) 0.0151(7) 0.0143(7)
C10 0.0451(9) 0.0424(8) 0.0367(8) 0.0073(7) 0.0138(7) 0.0164(7)
C11 0.0522(10) 0.0530(10) 0.0341(8) 0.0042(8) 0.0138(7) 0.0153(7)
C12 0.0549(11) 0.0575(11) 0.0450(10) 0.0067(8) 0.0227(8) 0.0202(8)
C13 0.0441(9) 0.0464(9) 0.0521(10) 0.0053(7) 0.0138(8) 0.0211(8)
C14 0.0531(10) 0.0549(11) 0.0392(9) 0.0013(8) 0.0083(8) 0.0113(8)
C15 0.0566(11) 0.0565(11) 0.0368(9) 0.0068(8) 0.0189(8) 0.0136(8)

loop_
_atom_type_symbol
_atom_type_description
_atom_type_scat_dispersion_real
_atom_type_scat_dispersion_imag
_atom_type_scat_source
C C 0.0033 0.0016 'International Tables Vol C Tables 4.2.6.8 and 6.1.1.4'
H H 0.0000 0.0000 'International Tables Vol C Tables 4.2.6.8 and 6.1.1.4'
N N 0.0061 0.0033 'International Tables Vol C Tables 4.2.6.8 and 6.1.1.4'
O O 0.0106 0.0060 'International Tables Vol C Tables 4.2.6.8 and 6.1.1.4'
S S 0.1246 0.1234 'International Tables Vol C Tables 4.2.6.8 and 6.1.1.4'
Cl Cl 0.1484 0.1585 'International Tables Vol C Tables 4.2.6.8 and 6.1.1.4'

loop_
_geom_angle_atom_site_label_1
_geom_angle_atom_site_label_2
_geom_angle_atom_site_label_3
_geom_angle
C7 N1 C8 127.72(14)
C7 N1 H1A 116.1
C8 N1 H1A 116.1
C8 N2 N3 122.31(15)
C8 N2 H2A 118.8
N3 N2 H2A 118.8
C9 N3 N2 115.92(14)
C9 N3 H3A 122.0
N2 N3 H3A 122.0
C6 C1 C2 119.8(2)
C6 C1 H1B 120.1
C2 C1 H1B 120.1
C3 C2 C1 119.9(2)
C3 C2 H2B 120.0
C1 C2 H2B 120.0
C4 C3 C2 120.8(2)
C4 C3 H3B 119.6
C2 C3 H3B 119.6
C3 C4 C5 119.1(2)
C3 C4 H4A 120.5
C5 C4 H4A 120.5
C4 C5 C6 121.3(2)
C4 C5 Cl1 119.70(18)
C6 C5 Cl1 118.90(16)
C5 C6 C1 118.95(18)
C5 C6 C7 121.13(17)
C1 C6 C7 119.91(17)
O1 C7 N1 123.42(16)
O1 C7 C6 122.95(16)
N1 C7 C6 113.62(14)
N2 C8 N1 115.09(15)
N2 C8 S1 123.83(14)
N1 C8 S1 121.08(12)
O2 C9 N3 120.23(16)
O2 C9 C10 123.77(15)
N3 C9 C10 116.01(15)
C15 C10 C11 119.47(16)
C15 C10 C9 122.95(15)
C11 C10 C9 117.58(15)
C12 C11 C10 120.51(16)
C12 C11 H11A 119.7
C10 C11 H11A 119.7
C13 C12 C11 118.75(16)
C13 C12 H12A 120.6
C11 C12 H12A 120.6
C12 C13 C14 121.68(17)
C12 C13 Cl2 119.79(15)
C14 C13 Cl2 118.51(15)
C15 C14 C13 119.43(17)
C15 C14 H14A 120.3
C13 C14 H14A 120.3
C14 C15 C10 120.13(17)
C14 C15 H15A 119.9
C10 C15 H15A 119.9

loop_
_geom_bond_atom_site_label_1
_geom_bond_atom_site_label_2
_geom_bond_distance
_geom_bond_publ_flag
Cl1 C5 1.744(2) yes
Cl2 C13 1.7350(19) yes
S1 C8 1.6743(17) yes
O1 C7 1.217(2) ?
O2 C9 1.221(2) ?
N1 C7 1.371(2) yes
N1 C8 1.384(2) yes
N1 H1A 0.8600 ?
N2 C8 1.317(2) yes
N2 N3 1.375(2) yes
N2 H2A 0.8600 ?
N3 C9 1.356(2) ?
N3 H3A 0.8600 ?
C1 C6 1.385(3) ?
C1 C2 1.388(3) ?
C1 H1B 0.9300 ?
C2 C3 1.374(4) ?
C2 H2B 0.9300 ?
C3 C4 1.372(4) ?
C3 H3B 0.9300 ?
C4 C5 1.376(3) ?
C4 H4A 0.9300 ?
C5 C6 1.383(3) ?
C6 C7 1.497(2) ?
C9 C10 1.485(2) ?
C10 C15 1.385(2) ?
C10 C11 1.392(2) ?
C11 C12 1.380(3) ?
C11 H11A 0.9300 ?
C12 C13 1.373(3) ?
C12 H12A 0.9300 ?
C13 C14 1.376(3) ?
C14 C15 1.376(3) ?
C14 H14A 0.9300 ?
C15 H15A 0.9300 ?

loop_
_geom_hbond_atom_site_label_D
_geom_hbond_atom_site_label_H
_geom_hbond_atom_site_label_A
_geom_hbond_site_symmetry_A
_geom_hbond_distance_DH
_geom_hbond_distance_HA
_geom_hbond_distance_DA
_geom_hbond_angle_DHA
_geom_hbond_publ_flag
N2 H2A O1 1_555 0.86 1.92 2.613(2) 136 yes
N3 H3A S1 1_555 0.86 2.71 2.9925(17) 101 yes
N1 H1A S1 2_576 0.86 2.52 3.3649(17) 170 yes
C11 H11A O2 2_675 0.93 2.42 3.329(2) 166 yes
C12 H12A O1 2_675 0.93 2.58 3.426(2) 151 no

loop_
_geom_torsion_atom_site_label_1
_geom_torsion_atom_site_label_2
_geom_torsion_atom_site_label_3
_geom_torsion_atom_site_label_4
_geom_torsion
_geom_torsion_publ_flag
C7 N1 C8 N2 3.0(3) yes
C7 N1 C8 S1 -176.17(15) yes
C8 N2 N3 C9 -161.68(17) yes
C6 C1 C2 C3 -0.9(3) ?
C1 C2 C3 C4 -1.9(4) ?
C2 C3 C4 C5 2.3(4) ?
C3 C4 C5 C6 0.2(3) ?
C3 C4 C5 Cl1 -176.28(17) ?
C4 C5 C6 C1 -2.9(3) ?
Cl1 C5 C6 C1 173.55(14) ?
C4 C5 C6 C7 177.80(17) ?
Cl1 C5 C6 C7 -5.7(2) ?
C2 C1 C6 C5 3.3(3) ?
C2 C1 C6 C7 -177.43(17) ?
C8 N1 C7 O1 -8.5(3) yes
C8 N1 C7 C6 172.51(16) ?
C5 C6 C7 O1 108.9(2) ?
C1 C6 C7 O1 -70.3(2) ?
C5 C6 C7 N1 -72.0(2) ?
C1 C6 C7 N1 108.71(19) ?
N2 N3 C9 O2 4.9(3) yes
N2 N3 C9 C10 -174.80(15) yes
N3 N2 C8 N1 -178.28(15) yes
N3 N2 C8 S1 0.8(3) yes
O2 C9 C10 C15 155.20(19) ?
N3 C9 C10 C15 -25.1(3) ?
O2 C9 C10 C11 -24.5(3) ?
N3 C9 C10 C11 155.11(17) ?
C15 C10 C11 C12 -0.8(3) ?
C9 C10 C11 C12 178.94(17) ?
C10 C11 C12 C13 -0.7(3) ?
C11 C12 C13 C14 1.8(3) ?
C11 C12 C13 Cl2 -176.63(15) ?
C12 C13 C14 C15 -1.4(3) ?
Cl2 C13 C14 C15 177.03(15) ?
C13 C14 C15 C10 -0.1(3) ?
C11 C10 C15 C14 1.2(3) ?
C9 C10 C15 C14 -178.53(17) ?

loop_
_cod_related_entry_id
_cod_related_entry_database
_cod_related_entry_code
1 ChemSpider 2773111
